data_4304510
loop_
_publ_author_name
'Azadeh Lalehzari'
'John Desper'
'Christopher J. Levy'

_publ_contact_author_address
;Kansas State University
Department of Chemistry
111 Willard Hall
Manhattan, KS 66506
;
_publ_contact_author_email clevy@ksu.edu
_publ_contact_author_fax '(785) 532-6666'
_publ_contact_author_name 'Christopher J. Levy'
_publ_contact_author_phone '(785) 532-6688'
_publ_section_title
;
Double-Stranded Monohelical Complexes from an Unsymmetrical Chiral
Schiff-Base Ligand
;
_journal_name_full 'Inorganic Chemistry'
_journal_page_first 1120
_journal_page_last 1126
_journal_paper_doi 10.1021/ic702015u
_journal_volume 47
_journal_year 2008
_chemical_absolute_configuration ad
_chemical_formula_moiety
;
(C22 H20 Cu N2 O6) (C H4 O)
;
_chemical_formula_sum 'C23 H24 Cu N2 O7'
_chemical_formula_weight 503.98
_chemical_name_systematic
;
Al-4-26 Cu(OH)2
;
_space_group_IT_number 4
_symmetry_cell_setting monoclinic
_symmetry_space_group_name_Hall 'P 2yb'
_symmetry_space_group_name_H-M 'P 1 21 1'
_atom_sites_solution_hydrogens geom
_atom_sites_solution_primary direct
_atom_sites_solution_secondary difmap
_audit_creation_method SHELXL-97
_cell_angle_alpha 90.00
_cell_angle_beta 92.7830(10)
_cell_angle_gamma 90.00
_cell_formula_units_Z 4
_cell_length_a 7.5321(7)
_cell_length_b 16.0522(14)
_cell_length_c 17.4225(15)
_cell_measurement_reflns_used 5600
_cell_measurement_temperature 100(2)
_cell_measurement_theta_max 28.15
_cell_measurement_theta_min 2.35
_cell_volume 2104.0(3)
_computing_cell_refinement 'Bruker XSCANS'
_computing_data_collection 'Bruker XSCANS'
_computing_data_reduction 'Bruker SHELXTL'
_computing_molecular_graphics 'Bruker SHELXTL'
_computing_publication_material 'Bruker SHELXTL'
_computing_structure_refinement 'SHELXL-97 (Sheldrick, 1997)'
_computing_structure_solution 'SHELXS-97 (Sheldrick, 1990)'
_diffrn_ambient_temperature 100(2)
_diffrn_measured_fraction_theta_full 0.961
_diffrn_measured_fraction_theta_max 0.961
_diffrn_measurement_device_type 'CCD area detector'
_diffrn_measurement_method 'phi and omega scans'
_diffrn_radiation_monochromator graphite
_diffrn_radiation_source 'fine-focus sealed tube'
_diffrn_radiation_type MoK\a
_diffrn_radiation_wavelength 0.71073
_diffrn_reflns_av_R_equivalents 0.0238
_diffrn_reflns_av_sigmaI/netI 0.0406
_diffrn_reflns_limit_h_max 10
_diffrn_reflns_limit_h_min -9
_diffrn_reflns_limit_k_max 21
_diffrn_reflns_limit_k_min -21
_diffrn_reflns_limit_l_max 22
_diffrn_reflns_limit_l_min -22
_diffrn_reflns_number 18451
_diffrn_reflns_theta_full 28.30
_diffrn_reflns_theta_max 28.30
_diffrn_reflns_theta_min 2.34
_exptl_absorpt_coefficient_mu 1.089
_exptl_absorpt_correction_T_max 1.000
_exptl_absorpt_correction_T_min 0.767
_exptl_absorpt_correction_type multi-scan
_exptl_absorpt_process_details SADABS
_exptl_crystal_colour red
_exptl_crystal_density_diffrn 1.591
_exptl_crystal_density_method 'not measured'
_exptl_crystal_description prism
_exptl_crystal_F_000 1044
_exptl_crystal_size_max 0.45
_exptl_crystal_size_mid 0.12
_exptl_crystal_size_min 0.08
_refine_diff_density_max 0.463
_refine_diff_density_min -0.261
_refine_diff_density_rms 0.068
_refine_ls_abs_structure_details 'Flack H D (1983), Acta Cryst. A39, 876-881'
_refine_ls_abs_structure_Flack 0.009(9)
_refine_ls_extinction_method none
_refine_ls_goodness_of_fit_ref 0.973
_refine_ls_hydrogen_treatment constr
_refine_ls_matrix_type full
_refine_ls_number_parameters 597
_refine_ls_number_reflns 9615
_refine_ls_number_restraints 1
_refine_ls_restrained_S_all 0.973
_refine_ls_R_factor_all 0.0405
_refine_ls_R_factor_gt 0.0335
_refine_ls_shift/su_max 0.001
_refine_ls_shift/su_mean 0.000
_refine_ls_structure_factor_coef Fsqd
_refine_ls_weighting_details 'calc w=1/[\s^2^(Fo^2^)+(0.0500P)^2^+0.6000P] where P=(Fo^2^+2Fc^2^)/3'
_refine_ls_weighting_scheme calc
_refine_ls_wR_factor_gt 0.0807
_refine_ls_wR_factor_ref 0.0844
_reflns_Friedel_coverage 0.852
_reflns_number_gt 8705
_reflns_number_total 9615
_reflns_threshold_expression >2sigma(I)
_cod_data_source_file ic702015u-file003_1.cif
_cod_data_source_block al0611
_cod_depositor_comments
;
The following automatic conversions were performed:
'_symmetry_cell_setting' value 'Monoclinic' changed to 'monoclinic'
according to '/home/saulius/struct/CIF-dictionaries/cif_core.dic'
dictionary named 'cif_core.dic' version 2.4.1 from 2010-06-29.

Automatic conversion script
Id: cif_fix_enum 1527 2010-12-29 10:47:43Z saulius 
;
_cod_database_code 4304510

loop_
_symmetry_equiv_pos_as_xyz
'x, y, z'
'-x, y+1/2, -z'

loop_
_atom_site_label
_atom_site_type_symbol
_atom_site_fract_x
_atom_site_fract_y
_atom_site_fract_z
_atom_site_U_iso_or_equiv
_atom_site_adp_type
_atom_site_occupancy
_atom_site_symmetry_multiplicity
_atom_site_calc_flag
_atom_site_refinement_flags
_atom_site_disorder_assembly
_atom_site_disorder_group
O1S_1 O 0.9335(3) 0.39173(17) 0.54595(14) 0.0302(6) Uani 1 1 d . . .
H1_1 H 0.8442 0.4232 0.5441 0.036 Uiso 1 1 calc R . .
C1S_1 C 1.0706(4) 0.4278(3) 0.59457(19) 0.0290(8) Uani 1 1 d . . .
H1A_1 H 1.1140 0.4787 0.5707 0.043 Uiso 1 1 calc R . .
H1B_1 H 1.1687 0.3881 0.6020 0.043 Uiso 1 1 calc R . .
H1C_1 H 1.0233 0.4415 0.6444 0.043 Uiso 1 1 calc R . .
Cu1_1 Cu 0.33892(4) 0.69201(2) 0.281785(18) 0.01343(8) Uani 1 1 d . . .
C11_1 C 0.1794(4) 0.83096(19) 0.20308(18) 0.0148(6) Uani 1 1 d . . .
H11_1 H 0.0823 0.8444 0.2382 0.018 Uiso 1 1 calc R . .
N11_1 N 0.1910(3) 0.73934(18) 0.19837(15) 0.0156(5) Uani 1 1 d . . .
C12_1 C 0.3550(3) 0.86139(17) 0.24250(15) 0.0158(5) Uani 1 1 d . . .
H12_1 H 0.4509 0.8521 0.2057 0.019 Uiso 1 1 calc R . .
N12_1 N 0.3919(3) 0.80637(15) 0.30870(14) 0.0151(5) Uani 1 1 d . . .
C13_1 C 0.3487(4) 0.95455(19) 0.25902(17) 0.0181(6) Uani 1 1 d . . .
H13A_1 H 0.4659 0.9733 0.2806 0.022 Uiso 1 1 calc R . .
H13B_1 H 0.2592 0.9658 0.2975 0.022 Uiso 1 1 calc R . .
C14_1 C 0.3007(4) 1.00294(18) 0.18548(16) 0.0214(6) Uani 1 1 d . . .
H14A_1 H 0.2877 1.0627 0.1980 0.026 Uiso 1 1 calc R . .
H14B_1 H 0.3984 0.9976 0.1498 0.026 Uiso 1 1 calc R . .
C15_1 C 0.1294(4) 0.9716(2) 0.14615(19) 0.0218(7) Uani 1 1 d . . .
H15A_1 H 0.1056 1.0028 0.0977 0.026 Uiso 1 1 calc R . .
H15B_1 H 0.0294 0.9819 0.1798 0.026 Uiso 1 1 calc R . .
C16_1 C 0.1401(4) 0.8783(2) 0.12841(19) 0.0200(7) Uani 1 1 d . . .
H16A_1 H 0.0260 0.8589 0.1040 0.024 Uiso 1 1 calc R . .
H16B_1 H 0.2353 0.8678 0.0924 0.024 Uiso 1 1 calc R . .
C21_1 C 0.1563(4) 0.4657(2) 0.18536(17) 0.0152(6) Uani 1 1 d . . .
C27_1 C 0.2539(4) 0.4037(2) 0.23654(18) 0.0162(6) Uani 1 1 d . . .
O27_1 O 0.3737(3) 0.43487(18) 0.28754(11) 0.0182(4) Uani 1 1 d . . .
H27_1 H 0.3584 0.4865 0.2915 0.022 Uiso 1 1 calc R . .
O28_1 O 0.2282(3) 0.32970(16) 0.23225(14) 0.0217(5) Uani 1 1 d . . .
C22_1 C 0.1816(4) 0.5531(2) 0.19533(19) 0.0141(6) Uani 1 1 d . . .
O22_1 O 0.2927(3) 0.57993(14) 0.25013(12) 0.0149(5) Uani 1 1 d . . .
C23_1 C 0.0850(3) 0.6072(2) 0.14410(17) 0.0143(6) Uani 1 1 d . . .
C24_1 C -0.0307(4) 0.5737(2) 0.08641(17) 0.0165(6) Uani 1 1 d . . .
H24_1 H -0.0967 0.6104 0.0531 0.020 Uiso 1 1 calc R . .
C25_1 C -0.0508(4) 0.4890(2) 0.07695(17) 0.0182(7) Uani 1 1 d . . .
H25_1 H -0.1278 0.4676 0.0369 0.022 Uiso 1 1 calc R . .
C26_1 C 0.0428(3) 0.4355(3) 0.12653(16) 0.0170(6) Uani 1 1 d . . .
H26_1 H 0.0290 0.3770 0.1202 0.020 Uiso 1 1 calc R . .
C28_1 C 0.0969(3) 0.6976(3) 0.14797(17) 0.0162(6) Uani 1 1 d . . .
H28_1 H 0.0296 0.7285 0.1102 0.019 Uiso 1 1 calc R . .
C31_1 C 0.5893(4) 0.6490(2) 0.49928(17) 0.0156(6) Uani 1 1 d . . .
C37_1 C 0.6099(4) 0.5566(2) 0.49935(18) 0.0167(6) Uani 1 1 d . . .
O37_1 O 0.5487(3) 0.51639(15) 0.43700(12) 0.0205(5) Uani 1 1 d . . .
H37_1 H 0.5281 0.5506 0.4012 0.025 Uiso 1 1 calc R . .
O38_1 O 0.6774(3) 0.51845(15) 0.55373(13) 0.0244(5) Uani 1 1 d . . .
C32_1 C 0.5193(3) 0.6924(2) 0.43392(16) 0.0139(6) Uani 1 1 d . . .
O32_1 O 0.4713(2) 0.65048(14) 0.37132(11) 0.0145(4) Uani 1 1 d . . .
C33_1 C 0.5053(4) 0.7804(2) 0.43934(17) 0.0158(6) Uani 1 1 d . . .
C34_1 C 0.5569(4) 0.8211(2) 0.50806(19) 0.0190(7) Uani 1 1 d . . .
H34_1 H 0.5457 0.8800 0.5110 0.023 Uiso 1 1 calc R . .
C35_1 C 0.6239(4) 0.7777(2) 0.57196(18) 0.0190(7) Uani 1 1 d . . .
H35_1 H 0.6573 0.8061 0.6183 0.023 Uiso 1 1 calc R . .
C36_1 C 0.6412(3) 0.6914(2) 0.56655(16) 0.0179(6) Uani 1 1 d . . .
H36_1 H 0.6893 0.6610 0.6095 0.021 Uiso 1 1 calc R . .
C38_1 C 0.4498(4) 0.8333(2) 0.37486(17) 0.0168(6) Uani 1 1 d . . .
H38_1 H 0.4566 0.8919 0.3821 0.020 Uiso 1 1 calc R . .
O1S_2 O 0.0267(3) 0.73148(16) -0.04653(14) 0.0276(5) Uani 1 1 d . . .
H1_2 H 0.1106 0.6976 -0.0390 0.033 Uiso 1 1 calc R . .
C1S_2 C -0.1094(4) 0.6939(3) -0.09310(18) 0.0250(6) Uani 1 1 d . . .
H1A_2 H -0.1903 0.6638 -0.0606 0.037 Uiso 1 1 calc R . .
H1B_2 H -0.0567 0.6549 -0.1288 0.037 Uiso 1 1 calc R . .
H1C_2 H -0.1755 0.7370 -0.1223 0.037 Uiso 1 1 calc R . .
Cu2_2 Cu 0.68755(4) 0.436842(19) 0.216061(19) 0.01295(8) Uani 1 1 d . . .
C11_2 C 0.7749(4) 0.3025(2) 0.31463(17) 0.0164(6) Uani 1 1 d . . .
H11_2 H 0.6506 0.2953 0.3312 0.020 Uiso 1 1 calc R . .
N11_2 N 0.8083(3) 0.39321(17) 0.30823(15) 0.0136(5) Uani 1 1 d . . .
C12_2 C 0.7827(4) 0.26617(17) 0.23384(15) 0.0157(5) Uani 1 1 d . . .
H12_2 H 0.9091 0.2687 0.2189 0.019 Uiso 1 1 calc R . .
N12_2 N 0.6772(3) 0.32231(15) 0.18135(13) 0.0133(5) Uani 1 1 d . . .
C13_2 C 0.7264(4) 0.1746(2) 0.23318(17) 0.0206(6) Uani 1 1 d . . .
H13A_2 H 0.6017 0.1697 0.2481 0.025 Uiso 1 1 calc R . .
H13B_2 H 0.7345 0.1513 0.1809 0.025 Uiso 1 1 calc R . .
C14_2 C 0.8490(4) 0.12610(19) 0.28992(16) 0.0240(6) Uani 1 1 d . . .
H14A_2 H 0.8095 0.0673 0.2914 0.029 Uiso 1 1 calc R . .
H14B_2 H 0.9715 0.1269 0.2717 0.029 Uiso 1 1 calc R . .
C15_2 C 0.8500(4) 0.1625(2) 0.37100(18) 0.0219(7) Uani 1 1 d . . .
H15A_2 H 0.9372 0.1318 0.4046 0.026 Uiso 1 1 calc R . .
H15B_2 H 0.7311 0.1550 0.3919 0.026 Uiso 1 1 calc R . .
C16_2 C 0.8977(4) 0.2555(2) 0.37198(18) 0.0190(7) Uani 1 1 d . . .
H16A_2 H 0.8852 0.2783 0.4242 0.023 Uiso 1 1 calc R . .
H16B_2 H 1.0228 0.2627 0.3583 0.023 Uiso 1 1 calc R . .
C21_2 C 0.8613(4) 0.66486(19) 0.31119(17) 0.0136(6) Uani 1 1 d . . .
C27_2 C 0.7659(4) 0.7251(2) 0.25912(17) 0.0144(6) Uani 1 1 d . . .
O27_2 O 0.6468(3) 0.69303(19) 0.20720(12) 0.0177(4) Uani 1 1 d . . .
H27_2 H 0.6445 0.6410 0.2118 0.021 Uiso 1 1 calc R . .
O28_2 O 0.7897(3) 0.80011(15) 0.26134(13) 0.0180(5) Uani 1 1 d . . .
C22_2 C 0.8347(4) 0.5780(2) 0.30402(19) 0.0136(6) Uani 1 1 d . . .
O22_2 O 0.7218(3) 0.54931(15) 0.24902(12) 0.0162(5) Uani 1 1 d . . .
C23_2 C 0.9285(4) 0.5238(2) 0.35668(17) 0.0155(6) Uani 1 1 d . . .
C24_2 C 1.0436(4) 0.5586(2) 0.41339(17) 0.0185(7) Uani 1 1 d . . .
H24_2 H 1.1067 0.5226 0.4483 0.022 Uiso 1 1 calc R . .
C25_2 C 1.0685(4) 0.6437(2) 0.42029(18) 0.0178(7) Uani 1 1 d . . .
H25_2 H 1.1469 0.6658 0.4595 0.021 Uiso 1 1 calc R . .
C26_2 C 0.9768(3) 0.6963(3) 0.36888(16) 0.0160(6) Uani 1 1 d . . .
H26_2 H 0.9933 0.7548 0.3732 0.019 Uiso 1 1 calc R . .
C28_2 C 0.9019(3) 0.4344(3) 0.35791(17) 0.0163(6) Uani 1 1 d . . .
H28_2 H 0.9588 0.4041 0.3990 0.020 Uiso 1 1 calc R . .
C31_2 C 0.4003(4) 0.4774(2) 0.00508(18) 0.0150(6) Uani 1 1 d . . .
C37_2 C 0.3782(4) 0.5684(2) 0.00572(17) 0.0165(6) Uani 1 1 d . . .
O37_2 O 0.4573(3) 0.61042(15) 0.06341(13) 0.0199(5) Uani 1 1 d . . .
H37_2 H 0.5038 0.5768 0.0954 0.024 Uiso 1 1 calc R . .
O38_2 O 0.2927(3) 0.60614(16) -0.04504(13) 0.0225(5) Uani 1 1 d . . .
C32_2 C 0.4904(3) 0.4340(2) 0.06714(15) 0.0126(5) Uani 1 1 d . . .
O32_2 O 0.5529(2) 0.47746(14) 0.12747(12) 0.0144(4) Uani 1 1 d . . .
C33_2 C 0.5092(4) 0.3466(2) 0.06071(17) 0.0153(6) Uani 1 1 d . . .
C34_2 C 0.4409(4) 0.3053(2) -0.00522(18) 0.0175(7) Uani 1 1 d . . .
H34_2 H 0.4558 0.2468 -0.0093 0.021 Uiso 1 1 calc R . .
C35_2 C 0.3521(4) 0.3479(2) -0.06441(18) 0.0200(7) Uani 1 1 d . . .
H35_2 H 0.3057 0.3190 -0.1085 0.024 Uiso 1 1 calc R . .
C36_2 C 0.3319(3) 0.4325(2) -0.05855(16) 0.0179(6) Uani 1 1 d . . .
H36_2 H 0.2695 0.4615 -0.0990 0.021 Uiso 1 1 calc R . .
C38_2 C 0.6029(4) 0.2956(2) 0.11882(17) 0.0154(6) Uani 1 1 d . . .
H38_2 H 0.6091 0.2374 0.1093 0.019 Uiso 1 1 calc R . .

loop_
_atom_site_aniso_label
_atom_site_aniso_U_11
_atom_site_aniso_U_22
_atom_site_aniso_U_33
_atom_site_aniso_U_23
_atom_site_aniso_U_13
_atom_site_aniso_U_12
O1S_1 0.0363(13) 0.0240(14) 0.0297(14) -0.0030(11) -0.0062(10) 0.0062(10)
C1S_1 0.0312(16) 0.027(2) 0.0287(17) 0.0050(16) -0.0006(13) 0.0033(15)
Cu1_1 0.01483(15) 0.01233(19) 0.01266(17) -0.00044(15) -0.00420(12) 0.00026(14)
C11_1 0.0146(13) 0.0111(14) 0.0182(14) 0.0007(11) -0.0037(11) 0.0012(11)
N11_1 0.0140(11) 0.0165(15) 0.0163(12) -0.0031(11) -0.0005(9) -0.0004(9)
C12_1 0.0170(12) 0.0162(14) 0.0140(12) 0.0012(10) -0.0003(10) 0.0009(10)
N12_1 0.0143(10) 0.0140(12) 0.0168(12) 0.0013(10) 0.0000(9) 0.0006(9)
C13_1 0.0200(13) 0.0148(16) 0.0192(14) 0.0010(12) -0.0037(11) -0.0014(11)
C14_1 0.0256(15) 0.0158(15) 0.0224(14) 0.0030(11) -0.0024(12) 0.0007(11)
C15_1 0.0305(16) 0.0132(16) 0.0212(16) 0.0045(12) -0.0057(12) 0.0032(12)
C16_1 0.0225(14) 0.0164(17) 0.0204(16) -0.0006(13) -0.0059(12) 0.0009(12)
C21_1 0.0125(12) 0.0179(17) 0.0151(15) -0.0018(12) 0.0017(11) -0.0031(10)
C27_1 0.0156(13) 0.0161(17) 0.0166(15) -0.0007(12) -0.0011(11) -0.0008(11)
O27_1 0.0212(9) 0.0126(11) 0.0198(11) -0.0017(11) -0.0076(8) -0.0013(11)
O28_1 0.0266(11) 0.0129(13) 0.0251(12) 0.0000(10) -0.0022(9) -0.0010(9)
C22_1 0.0147(13) 0.0153(18) 0.0123(14) 0.0026(14) -0.0003(10) -0.0007(11)
O22_1 0.0165(10) 0.0121(13) 0.0155(11) -0.0004(9) -0.0064(8) -0.0002(8)
C23_1 0.0129(12) 0.0160(17) 0.0136(14) -0.0004(12) -0.0016(10) -0.0002(11)
C24_1 0.0152(13) 0.0200(19) 0.0139(14) 0.0013(13) -0.0033(10) -0.0008(11)
C25_1 0.0166(13) 0.0263(19) 0.0112(14) -0.0023(13) -0.0036(11) -0.0024(12)
C26_1 0.0170(12) 0.0184(16) 0.0158(14) -0.0054(15) 0.0019(10) -0.0044(14)
C28_1 0.0156(12) 0.0182(17) 0.0151(14) 0.0045(14) 0.0024(10) 0.0033(14)
C31_1 0.0135(12) 0.0196(17) 0.0135(14) -0.0007(12) 0.0002(10) -0.0011(11)
C37_1 0.0177(13) 0.0137(16) 0.0187(15) 0.0027(13) 0.0010(11) -0.0005(11)
O37_1 0.0300(11) 0.0140(13) 0.0167(11) 0.0010(10) -0.0065(9) -0.0006(9)
O38_1 0.0341(12) 0.0199(13) 0.0185(11) 0.0053(10) -0.0075(9) 0.0027(9)
C32_1 0.0117(11) 0.0154(15) 0.0146(13) -0.0049(15) 0.0009(9) -0.0004(13)
O32_1 0.0165(9) 0.0151(12) 0.0116(10) -0.0005(9) -0.0032(7) 0.0022(8)
C33_1 0.0160(13) 0.0171(17) 0.0138(15) -0.0008(13) -0.0026(11) 0.0010(11)
C34_1 0.0189(14) 0.0164(18) 0.0211(16) -0.0040(14) -0.0033(12) 0.0001(12)
C35_1 0.0189(13) 0.0225(18) 0.0150(15) -0.0050(13) -0.0046(11) 0.0003(12)
C36_1 0.0164(12) 0.0213(16) 0.0157(13) 0.0006(14) -0.0021(10) -0.0012(13)
C38_1 0.0166(13) 0.0148(16) 0.0187(15) -0.0024(12) -0.0024(11) 0.0010(11)
O1S_2 0.0281(12) 0.0227(14) 0.0312(13) -0.0010(11) -0.0057(10) 0.0033(9)
C1S_2 0.0291(14) 0.0226(17) 0.0230(15) 0.0038(15) -0.0020(12) 0.0013(15)
Cu2_2 0.01528(15) 0.01136(19) 0.01172(17) -0.00090(14) -0.00450(12) 0.00087(14)
C11_2 0.0164(13) 0.0148(15) 0.0177(14) 0.0003(12) -0.0022(11) 0.0008(11)
N11_2 0.0181(11) 0.0117(14) 0.0108(12) 0.0038(10) -0.0016(9) 0.0027(9)
C12_2 0.0178(13) 0.0123(13) 0.0169(13) 0.0005(10) -0.0021(11) 0.0021(10)
N12_2 0.0138(10) 0.0124(12) 0.0136(11) 0.0012(9) -0.0008(9) 0.0020(9)
C13_2 0.0314(15) 0.0140(16) 0.0161(13) 0.0004(12) -0.0024(12) 0.0011(12)
C14_2 0.0386(17) 0.0150(15) 0.0179(14) 0.0005(11) -0.0032(13) 0.0056(13)
C15_2 0.0295(16) 0.0191(17) 0.0166(15) 0.0025(12) -0.0026(12) 0.0017(12)
C16_2 0.0263(15) 0.0157(17) 0.0143(15) 0.0031(12) -0.0058(12) 0.0016(12)
C21_2 0.0133(12) 0.0144(16) 0.0131(14) 0.0002(12) 0.0006(10) -0.0003(10)
C27_2 0.0119(12) 0.0189(18) 0.0124(14) -0.0027(12) 0.0007(11) -0.0009(11)
O27_2 0.0207(9) 0.0122(11) 0.0196(11) -0.0005(11) -0.0053(7) 0.0009(10)
O28_2 0.0168(9) 0.0145(13) 0.0225(11) -0.0005(10) -0.0025(9) -0.0030(8)
C22_2 0.0106(13) 0.0173(18) 0.0130(14) -0.0061(13) 0.0009(10) -0.0033(11)
O22_2 0.0185(10) 0.0156(13) 0.0139(11) -0.0016(9) -0.0056(8) 0.0011(8)
C23_2 0.0146(12) 0.0174(17) 0.0144(15) -0.0011(13) 0.0002(11) -0.0004(11)
C24_2 0.0184(14) 0.0224(19) 0.0144(15) 0.0021(14) -0.0016(11) 0.0006(12)
C25_2 0.0168(13) 0.0210(18) 0.0156(15) -0.0048(13) -0.0004(11) -0.0044(12)
C26_2 0.0164(12) 0.0176(16) 0.0142(13) 0.0013(14) 0.0024(10) -0.0030(13)
C28_2 0.0173(12) 0.0172(16) 0.0142(13) -0.0019(14) -0.0024(10) 0.0009(14)
C31_2 0.0114(12) 0.0177(17) 0.0159(15) 0.0011(12) -0.0001(10) -0.0004(10)
C37_2 0.0154(13) 0.0218(18) 0.0121(14) 0.0008(13) -0.0007(10) -0.0015(12)
O37_2 0.0261(11) 0.0137(13) 0.0191(12) 0.0027(10) -0.0069(9) 0.0007(9)
O38_2 0.0253(11) 0.0227(13) 0.0189(11) 0.0034(10) -0.0057(8) 0.0043(9)
C32_2 0.0100(10) 0.0151(15) 0.0124(13) 0.0040(14) -0.0022(9) 0.0002(12)
O32_2 0.0171(9) 0.0112(11) 0.0143(11) -0.0022(8) -0.0040(8) -0.0004(8)
C33_2 0.0143(12) 0.0174(18) 0.0140(14) -0.0015(13) -0.0005(10) -0.0005(11)
C34_2 0.0185(14) 0.0133(17) 0.0203(16) -0.0027(13) -0.0012(12) -0.0005(11)
C35_2 0.0198(13) 0.0229(18) 0.0169(14) -0.0043(13) -0.0032(11) -0.0007(12)
C36_2 0.0143(11) 0.0235(17) 0.0153(13) 0.0036(14) -0.0040(10) -0.0027(13)
C38_2 0.0168(13) 0.0109(15) 0.0186(15) -0.0001(11) 0.0003(11) 0.0004(11)

loop_
_atom_type_symbol
_atom_type_description
_atom_type_scat_dispersion_real
_atom_type_scat_dispersion_imag
_atom_type_scat_source
C C 0.0033 0.0016 'International Tables Vol C Tables 4.2.6.8 and 6.1.1.4'
H H 0.0000 0.0000 'International Tables Vol C Tables 4.2.6.8 and 6.1.1.4'
N N 0.0061 0.0033 'International Tables Vol C Tables 4.2.6.8 and 6.1.1.4'
O O 0.0106 0.0060 'International Tables Vol C Tables 4.2.6.8 and 6.1.1.4'
Cu Cu 0.3201 1.2651 'International Tables Vol C Tables 4.2.6.8 and 6.1.1.4'

loop_
_geom_angle_atom_site_label_1
_geom_angle_atom_site_label_2
_geom_angle_atom_site_label_3
_geom_angle
_geom_angle_site_symmetry_1
_geom_angle_site_symmetry_3
_geom_angle_publ_flag
C1S_1 O1S_1 H1_1 109.5 . . ?
O1S_1 C1S_1 H1A_1 109.5 . . ?
O1S_1 C1S_1 H1B_1 109.5 . . ?
H1A_1 C1S_1 H1B_1 109.5 . . ?
O1S_1 C1S_1 H1C_1 109.5 . . ?
H1A_1 C1S_1 H1C_1 109.5 . . ?
H1B_1 C1S_1 H1C_1 109.5 . . ?
O22_1 Cu1_1 O32_1 89.30(9) . . ?
O22_1 Cu1_1 N12_1 176.92(10) . . ?
O32_1 Cu1_1 N12_1 92.26(10) . . ?
O22_1 Cu1_1 N11_1 93.58(10) . . ?
O32_1 Cu1_1 N11_1 174.49(10) . . ?
N12_1 Cu1_1 N11_1 85.08(11) . . ?
N11_1 C11_1 C16_1 117.3(3) . . ?
N11_1 C11_1 C12_1 106.8(2) . . ?
C16_1 C11_1 C12_1 110.5(2) . . ?
N11_1 C11_1 H11_1 107.3 . . ?
C16_1 C11_1 H11_1 107.3 . . ?
C12_1 C11_1 H11_1 107.3 . . ?
C28_1 N11_1 C11_1 121.6(3) . . ?
C28_1 N11_1 Cu1_1 125.7(3) . . ?
C11_1 N11_1 Cu1_1 112.42(19) . . ?
N12_1 C12_1 C13_1 116.6(2) . . ?
N12_1 C12_1 C11_1 106.6(2) . . ?
C13_1 C12_1 C11_1 111.2(2) . . ?
N12_1 C12_1 H12_1 107.4 . . ?
C13_1 C12_1 H12_1 107.4 . . ?
C11_1 C12_1 H12_1 107.4 . . ?
C38_1 N12_1 C12_1 123.0(3) . . ?
C38_1 N12_1 Cu1_1 126.4(2) . . ?
C12_1 N12_1 Cu1_1 110.60(17) . . ?
C12_1 C13_1 C14_1 110.4(2) . . ?
C12_1 C13_1 H13A_1 109.6 . . ?
C14_1 C13_1 H13A_1 109.6 . . ?
C12_1 C13_1 H13B_1 109.6 . . ?
C14_1 C13_1 H13B_1 109.6 . . ?
H13A_1 C13_1 H13B_1 108.1 . . ?
C15_1 C14_1 C13_1 111.8(3) . . ?
C15_1 C14_1 H14A_1 109.3 . . ?
C13_1 C14_1 H14A_1 109.3 . . ?
C15_1 C14_1 H14B_1 109.3 . . ?
C13_1 C14_1 H14B_1 109.3 . . ?
H14A_1 C14_1 H14B_1 107.9 . . ?
C14_1 C15_1 C16_1 111.3(3) . . ?
C14_1 C15_1 H15A_1 109.4 . . ?
C16_1 C15_1 H15A_1 109.4 . . ?
C14_1 C15_1 H15B_1 109.4 . . ?
C16_1 C15_1 H15B_1 109.4 . . ?
H15A_1 C15_1 H15B_1 108.0 . . ?
C11_1 C16_1 C15_1 109.0(3) . . ?
C11_1 C16_1 H16A_1 109.9 . . ?
C15_1 C16_1 H16A_1 109.9 . . ?
C11_1 C16_1 H16B_1 109.9 . . ?
C15_1 C16_1 H16B_1 109.9 . . ?
H16A_1 C16_1 H16B_1 108.3 . . ?
C26_1 C21_1 C22_1 120.4(3) . . ?
C26_1 C21_1 C27_1 118.2(3) . . ?
C22_1 C21_1 C27_1 121.3(3) . . ?
O28_1 C27_1 O27_1 120.8(3) . . ?
O28_1 C27_1 C21_1 122.9(3) . . ?
O27_1 C27_1 C21_1 116.3(3) . . ?
C27_1 O27_1 H27_1 109.5 . . ?
O22_1 C22_1 C23_1 123.2(3) . . ?
O22_1 C22_1 C21_1 119.2(3) . . ?
C23_1 C22_1 C21_1 117.6(3) . . ?
C22_1 O22_1 Cu1_1 128.4(2) . . ?
C24_1 C23_1 C22_1 119.9(3) . . ?
C24_1 C23_1 C28_1 116.7(3) . . ?
C22_1 C23_1 C28_1 123.5(3) . . ?
C25_1 C24_1 C23_1 121.6(3) . . ?
C25_1 C24_1 H24_1 119.2 . . ?
C23_1 C24_1 H24_1 119.2 . . ?
C24_1 C25_1 C26_1 119.2(3) . . ?
C24_1 C25_1 H25_1 120.4 . . ?
C26_1 C25_1 H25_1 120.4 . . ?
C25_1 C26_1 C21_1 121.3(4) . . ?
C25_1 C26_1 H26_1 119.4 . . ?
C21_1 C26_1 H26_1 119.4 . . ?
N11_1 C28_1 C23_1 125.4(3) . . ?
N11_1 C28_1 H28_1 117.3 . . ?
C23_1 C28_1 H28_1 117.3 . . ?
C36_1 C31_1 C32_1 120.9(3) . . ?
C36_1 C31_1 C37_1 117.4(3) . . ?
C32_1 C31_1 C37_1 121.7(3) . . ?
O38_1 C37_1 O37_1 120.5(3) . . ?
O38_1 C37_1 C31_1 122.7(3) . . ?
O37_1 C37_1 C31_1 116.8(3) . . ?
C37_1 O37_1 H37_1 109.5 . . ?
O32_1 C32_1 C31_1 119.4(3) . . ?
O32_1 C32_1 C33_1 123.0(3) . . ?
C31_1 C32_1 C33_1 117.5(3) . . ?
C32_1 O32_1 Cu1_1 127.1(2) . . ?
C34_1 C33_1 C32_1 120.1(3) . . ?
C34_1 C33_1 C38_1 116.5(3) . . ?
C32_1 C33_1 C38_1 123.3(3) . . ?
C35_1 C34_1 C33_1 121.7(3) . . ?
C35_1 C34_1 H34_1 119.1 . . ?
C33_1 C34_1 H34_1 119.1 . . ?
C34_1 C35_1 C36_1 118.4(3) . . ?
C34_1 C35_1 H35_1 120.8 . . ?
C36_1 C35_1 H35_1 120.8 . . ?
C35_1 C36_1 C31_1 121.2(3) . . ?
C35_1 C36_1 H36_1 119.4 . . ?
C31_1 C36_1 H36_1 119.4 . . ?
N12_1 C38_1 C33_1 124.7(3) . . ?
N12_1 C38_1 H38_1 117.7 . . ?
C33_1 C38_1 H38_1 117.7 . . ?
C1S_2 O1S_2 H1_2 109.5 . . ?
O1S_2 C1S_2 H1A_2 109.5 . . ?
O1S_2 C1S_2 H1B_2 109.5 . . ?
H1A_2 C1S_2 H1B_2 109.5 . . ?
O1S_2 C1S_2 H1C_2 109.5 . . ?
H1A_2 C1S_2 H1C_2 109.5 . . ?
H1B_2 C1S_2 H1C_2 109.5 . . ?
O22_2 Cu2_2 O32_2 88.80(9) . . ?
O22_2 Cu2_2 N12_2 174.49(9) . . ?
O32_2 Cu2_2 N12_2 93.43(9) . . ?
O22_2 Cu2_2 N11_2 92.38(10) . . ?
O32_2 Cu2_2 N11_2 176.06(9) . . ?
N12_2 Cu2_2 N11_2 85.74(11) . . ?
N11_2 C11_2 C16_2 115.8(3) . . ?
N11_2 C11_2 C12_2 107.0(2) . . ?
C16_2 C11_2 C12_2 111.4(2) . . ?
N11_2 C11_2 H11_2 107.5 . . ?
C16_2 C11_2 H11_2 107.5 . . ?
C12_2 C11_2 H11_2 107.5 . . ?
C28_2 N11_2 C11_2 123.2(3) . . ?
C28_2 N11_2 Cu2_2 126.7(3) . . ?
C11_2 N11_2 Cu2_2 110.05(19) . . ?
N12_2 C12_2 C11_2 107.0(2) . . ?
N12_2 C12_2 C13_2 116.0(2) . . ?
C11_2 C12_2 C13_2 110.5(2) . . ?
N12_2 C12_2 H12_2 107.7 . . ?
C11_2 C12_2 H12_2 107.7 . . ?
C13_2 C12_2 H12_2 107.7 . . ?
C38_2 N12_2 C12_2 121.4(2) . . ?
C38_2 N12_2 Cu2_2 126.6(2) . . ?
C12_2 N12_2 Cu2_2 111.81(17) . . ?
C14_2 C13_2 C12_2 109.0(2) . . ?
C14_2 C13_2 H13A_2 109.9 . . ?
C12_2 C13_2 H13A_2 109.9 . . ?
C14_2 C13_2 H13B_2 109.9 . . ?
C12_2 C13_2 H13B_2 109.9 . . ?
H13A_2 C13_2 H13B_2 108.3 . . ?
C15_2 C14_2 C13_2 112.2(3) . . ?
C15_2 C14_2 H14A_2 109.2 . . ?
C13_2 C14_2 H14A_2 109.2 . . ?
C15_2 C14_2 H14B_2 109.2 . . ?
C13_2 C14_2 H14B_2 109.2 . . ?
H14A_2 C14_2 H14B_2 107.9 . . ?
C14_2 C15_2 C16_2 111.9(3) . . ?
C14_2 C15_2 H15A_2 109.2 . . ?
C16_2 C15_2 H15A_2 109.2 . . ?
C14_2 C15_2 H15B_2 109.2 . . ?
C16_2 C15_2 H15B_2 109.2 . . ?
H15A_2 C15_2 H15B_2 107.9 . . ?
C11_2 C16_2 C15_2 109.8(3) . . ?
C11_2 C16_2 H16A_2 109.7 . . ?
C15_2 C16_2 H16A_2 109.7 . . ?
C11_2 C16_2 H16B_2 109.7 . . ?
C15_2 C16_2 H16B_2 109.7 . . ?
H16A_2 C16_2 H16B_2 108.2 . . ?
C26_2 C21_2 C22_2 120.2(3) . . ?
C26_2 C21_2 C27_2 118.1(3) . . ?
C22_2 C21_2 C27_2 121.7(3) . . ?
O28_2 C27_2 O27_2 119.5(3) . . ?
O28_2 C27_2 C21_2 123.9(3) . . ?
O27_2 C27_2 C21_2 116.6(3) . . ?
C27_2 O27_2 H27_2 109.5 . . ?
O22_2 C22_2 C21_2 119.2(3) . . ?
O22_2 C22_2 C23_2 122.0(3) . . ?
C21_2 C22_2 C23_2 118.8(3) . . ?
C22_2 O22_2 Cu2_2 128.0(2) . . ?
C24_2 C23_2 C22_2 118.7(3) . . ?
C24_2 C23_2 C28_2 117.8(3) . . ?
C22_2 C23_2 C28_2 123.3(3) . . ?
C25_2 C24_2 C23_2 122.2(3) . . ?
C25_2 C24_2 H24_2 118.9 . . ?
C23_2 C24_2 H24_2 118.9 . . ?
C24_2 C25_2 C26_2 118.9(3) . . ?
C24_2 C25_2 H25_2 120.6 . . ?
C26_2 C25_2 H25_2 120.6 . . ?
C25_2 C26_2 C21_2 121.2(4) . . ?
C25_2 C26_2 H26_2 119.4 . . ?
C21_2 C26_2 H26_2 119.4 . . ?
N11_2 C28_2 C23_2 125.1(3) . . ?
N11_2 C28_2 H28_2 117.4 . . ?
C23_2 C28_2 H28_2 117.4 . . ?
C36_2 C31_2 C32_2 119.4(3) . . ?
C36_2 C31_2 C37_2 118.7(3) . . ?
C32_2 C31_2 C37_2 121.9(3) . . ?
O38_2 C37_2 O37_2 119.7(3) . . ?
O38_2 C37_2 C31_2 122.7(3) . . ?
O37_2 C37_2 C31_2 117.6(3) . . ?
C37_2 O37_2 H37_2 109.5 . . ?
O32_2 C32_2 C33_2 123.4(3) . . ?
O32_2 C32_2 C31_2 118.7(3) . . ?
C33_2 C32_2 C31_2 118.0(3) . . ?
C32_2 O32_2 Cu2_2 127.7(2) . . ?
C34_2 C33_2 C32_2 119.9(3) . . ?
C34_2 C33_2 C38_2 116.7(3) . . ?
C32_2 C33_2 C38_2 123.3(3) . . ?
C35_2 C34_2 C33_2 121.5(3) . . ?
C35_2 C34_2 H34_2 119.3 . . ?
C33_2 C34_2 H34_2 119.3 . . ?
C36_2 C35_2 C34_2 119.1(3) . . ?
C36_2 C35_2 H35_2 120.5 . . ?
C34_2 C35_2 H35_2 120.5 . . ?
C35_2 C36_2 C31_2 122.1(3) . . ?
C35_2 C36_2 H36_2 118.9 . . ?
C31_2 C36_2 H36_2 118.9 . . ?
N12_2 C38_2 C33_2 125.6(3) . . ?
N12_2 C38_2 H38_2 117.2 . . ?
C33_2 C38_2 H38_2 117.2 . . ?

loop_
_geom_bond_atom_site_label_1
_geom_bond_atom_site_label_2
_geom_bond_distance
_geom_bond_site_symmetry_2
_geom_bond_publ_flag
O1S_1 C1S_1 1.427(4) . ?
O1S_1 H1_1 0.8400 . ?
C1S_1 H1A_1 0.9800 . ?
C1S_1 H1B_1 0.9800 . ?
C1S_1 H1C_1 0.9800 . ?
Cu1_1 O22_1 1.909(2) . ?
Cu1_1 O32_1 1.929(2) . ?
Cu1_1 N12_1 1.932(3) . ?
Cu1_1 N11_1 1.943(3) . ?
C11_1 N11_1 1.476(4) . ?
C11_1 C16_1 1.523(4) . ?
C11_1 C12_1 1.540(4) . ?
C11_1 H11_1 1.0000 . ?
N11_1 C28_1 1.289(4) . ?
C12_1 N12_1 1.469(3) . ?
C12_1 C13_1 1.524(4) . ?
C12_1 H12_1 1.0000 . ?
N12_1 C38_1 1.287(4) . ?
C13_1 C14_1 1.527(4) . ?
C13_1 H13A_1 0.9900 . ?
C13_1 H13B_1 0.9900 . ?
C14_1 C15_1 1.517(4) . ?
C14_1 H14A_1 0.9900 . ?
C14_1 H14B_1 0.9900 . ?
C15_1 C16_1 1.533(5) . ?
C15_1 H15A_1 0.9900 . ?
C15_1 H15B_1 0.9900 . ?
C16_1 H16A_1 0.9900 . ?
C16_1 H16B_1 0.9900 . ?
C21_1 C26_1 1.390(4) . ?
C21_1 C22_1 1.426(5) . ?
C21_1 C27_1 1.503(4) . ?
C27_1 O28_1 1.206(4) . ?
C27_1 O27_1 1.332(4) . ?
O27_1 H27_1 0.8400 . ?
C22_1 O22_1 1.311(4) . ?
C22_1 C23_1 1.419(4) . ?
C23_1 C24_1 1.405(4) . ?
C23_1 C28_1 1.457(5) . ?
C24_1 C25_1 1.376(5) . ?
C24_1 H24_1 0.9500 . ?
C25_1 C26_1 1.387(5) . ?
C25_1 H25_1 0.9500 . ?
C26_1 H26_1 0.9500 . ?
C28_1 H28_1 0.9500 . ?
C31_1 C36_1 1.395(4) . ?
C31_1 C32_1 1.415(4) . ?
C31_1 C37_1 1.491(5) . ?
C37_1 O38_1 1.218(4) . ?
C37_1 O37_1 1.327(4) . ?
O37_1 H37_1 0.8400 . ?
C32_1 O32_1 1.317(4) . ?
C32_1 C33_1 1.421(5) . ?
C33_1 C34_1 1.402(4) . ?
C33_1 C38_1 1.453(4) . ?
C34_1 C35_1 1.388(5) . ?
C34_1 H34_1 0.9500 . ?
C35_1 C36_1 1.395(5) . ?
C35_1 H35_1 0.9500 . ?
C36_1 H36_1 0.9500 . ?
C38_1 H38_1 0.9500 . ?
O1S_2 C1S_2 1.411(4) . ?
O1S_2 H1_2 0.8400 . ?
C1S_2 H1A_2 0.9800 . ?
C1S_2 H1B_2 0.9800 . ?
C1S_2 H1C_2 0.9800 . ?
Cu2_2 O22_2 1.908(2) . ?
Cu2_2 O32_2 1.920(2) . ?
Cu2_2 N12_2 1.936(3) . ?
Cu2_2 N11_2 1.938(3) . ?
C11_2 N11_2 1.482(4) . ?
C11_2 C16_2 1.528(4) . ?
C11_2 C12_2 1.527(4) . ?
C11_2 H11_2 1.0000 . ?
N11_2 C28_2 1.274(4) . ?
C12_2 N12_2 1.486(3) . ?
C12_2 C13_2 1.530(4) . ?
C12_2 H12_2 1.0000 . ?
N12_2 C38_2 1.275(4) . ?
C13_2 C14_2 1.532(4) . ?
C13_2 H13A_2 0.9900 . ?
C13_2 H13B_2 0.9900 . ?
C14_2 C15_2 1.528(4) . ?
C14_2 H14A_2 0.9900 . ?
C14_2 H14B_2 0.9900 . ?
C15_2 C16_2 1.535(5) . ?
C15_2 H15A_2 0.9900 . ?
C15_2 H15B_2 0.9900 . ?
C16_2 H16A_2 0.9900 . ?
C16_2 H16B_2 0.9900 . ?
C21_2 C26_2 1.392(4) . ?
C21_2 C22_2 1.414(4) . ?
C21_2 C27_2 1.487(4) . ?
C27_2 O28_2 1.218(4) . ?
C27_2 O27_2 1.345(4) . ?
O27_2 H27_2 0.8400 . ?
C22_2 O22_2 1.332(4) . ?
C22_2 C23_2 1.427(5) . ?
C23_2 C24_2 1.399(4) . ?
C23_2 C28_2 1.449(6) . ?
C24_2 C25_2 1.384(5) . ?
C24_2 H24_2 0.9500 . ?
C25_2 C26_2 1.390(5) . ?
C25_2 H25_2 0.9500 . ?
C26_2 H26_2 0.9500 . ?
C28_2 H28_2 0.9500 . ?
C31_2 C36_2 1.399(4) . ?
C31_2 C32_2 1.429(4) . ?
C31_2 C37_2 1.471(5) . ?
C37_2 O38_2 1.228(4) . ?
C37_2 O37_2 1.327(4) . ?
O37_2 H37_2 0.8400 . ?
C32_2 O32_2 1.328(4) . ?
C32_2 C33_2 1.416(5) . ?
C33_2 C34_2 1.402(4) . ?
C33_2 C38_2 1.457(4) . ?
C34_2 C35_2 1.383(4) . ?
C34_2 H34_2 0.9500 . ?
C35_2 C36_2 1.370(5) . ?
C35_2 H35_2 0.9500 . ?
C36_2 H36_2 0.9500 . ?
C38_2 H38_2 0.9500 . ?

loop_
_geom_hbond_atom_site_label_D
_geom_hbond_atom_site_label_H
_geom_hbond_atom_site_label_A
_geom_hbond_distance_DH
_geom_hbond_distance_HA
_geom_hbond_distance_DA
_geom_hbond_angle_DHA
_geom_hbond_site_symmetry_A
O1S_1 H1_1 O38_1 0.84 1.99 2.811(3) 164.9 .
O1S_2 H1_2 O38_2 0.84 2.01 2.839(3) 166.6 .
O27_1 H27_1 O22_1 0.84 1.73 2.486(4) 149.4 .
O27_2 H27_2 O22_2 0.84 1.70 2.476(4) 152.8 .
O37_1 H37_1 O32_1 0.84 1.73 2.493(3) 149.6 .
O37_2 H37_2 O32_2 0.84 1.72 2.498(3) 152.3 .

loop_
_geom_torsion_atom_site_label_1
_geom_torsion_atom_site_label_2
_geom_torsion_atom_site_label_3
_geom_torsion_atom_site_label_4
_geom_torsion
_geom_torsion_site_symmetry_1
_geom_torsion_site_symmetry_2
_geom_torsion_site_symmetry_3
_geom_torsion_site_symmetry_4
_geom_torsion_publ_flag
C16_1 C11_1 N11_1 C28_1 -32.1(4) . . . . ?
C12_1 C11_1 N11_1 C28_1 -156.7(2) . . . . ?
C16_1 C11_1 N11_1 Cu1_1 154.3(2) . . . . ?
C12_1 C11_1 N11_1 Cu1_1 29.7(3) . . . . ?
O22_1 Cu1_1 N11_1 C28_1 3.4(2) . . . . ?
N12_1 Cu1_1 N11_1 C28_1 -179.4(2) . . . . ?
O22_1 Cu1_1 N11_1 C11_1 176.69(19) . . . . ?
N12_1 Cu1_1 N11_1 C11_1 -6.09(19) . . . . ?
N11_1 C11_1 C12_1 N12_1 -45.1(3) . . . . ?
C16_1 C11_1 C12_1 N12_1 -173.8(2) . . . . ?
N11_1 C11_1 C12_1 C13_1 -173.2(2) . . . . ?
C16_1 C11_1 C12_1 C13_1 58.1(3) . . . . ?
C13_1 C12_1 N12_1 C38_1 -13.1(4) . . . . ?
C11_1 C12_1 N12_1 C38_1 -137.9(3) . . . . ?
C13_1 C12_1 N12_1 Cu1_1 166.21(18) . . . . ?
C11_1 C12_1 N12_1 Cu1_1 41.4(2) . . . . ?
O32_1 Cu1_1 N12_1 C38_1 -16.6(2) . . . . ?
N11_1 Cu1_1 N12_1 C38_1 158.6(2) . . . . ?
O32_1 Cu1_1 N12_1 C12_1 164.16(17) . . . . ?
N11_1 Cu1_1 N12_1 C12_1 -20.68(17) . . . . ?
N12_1 C12_1 C13_1 C14_1 -177.4(2) . . . . ?
C11_1 C12_1 C13_1 C14_1 -54.9(3) . . . . ?
C12_1 C13_1 C14_1 C15_1 54.4(3) . . . . ?
C13_1 C14_1 C15_1 C16_1 -56.6(3) . . . . ?
N11_1 C11_1 C16_1 C15_1 178.7(3) . . . . ?
C12_1 C11_1 C16_1 C15_1 -58.6(3) . . . . ?
C14_1 C15_1 C16_1 C11_1 58.2(3) . . . . ?
C26_1 C21_1 C27_1 O28_1 -5.5(4) . . . . ?
C22_1 C21_1 C27_1 O28_1 175.8(3) . . . . ?
C26_1 C21_1 C27_1 O27_1 173.9(2) . . . . ?
C22_1 C21_1 C27_1 O27_1 -4.7(4) . . . . ?
C26_1 C21_1 C22_1 O22_1 -178.4(2) . . . . ?
C27_1 C21_1 C22_1 O22_1 0.2(4) . . . . ?
C26_1 C21_1 C22_1 C23_1 1.0(4) . . . . ?
C27_1 C21_1 C22_1 C23_1 179.6(3) . . . . ?
C23_1 C22_1 O22_1 Cu1_1 6.0(4) . . . . ?
C21_1 C22_1 O22_1 Cu1_1 -174.67(19) . . . . ?
O32_1 Cu1_1 O22_1 C22_1 169.0(2) . . . . ?
N11_1 Cu1_1 O22_1 C22_1 -6.3(2) . . . . ?
O22_1 C22_1 C23_1 C24_1 179.5(3) . . . . ?
C21_1 C22_1 C23_1 C24_1 0.2(4) . . . . ?
O22_1 C22_1 C23_1 C28_1 -1.1(4) . . . . ?
C21_1 C22_1 C23_1 C28_1 179.5(3) . . . . ?
C22_1 C23_1 C24_1 C25_1 -1.3(4) . . . . ?
C28_1 C23_1 C24_1 C25_1 179.3(3) . . . . ?
C23_1 C24_1 C25_1 C26_1 1.3(4) . . . . ?
C24_1 C25_1 C26_1 C21_1 -0.1(4) . . . . ?
C22_1 C21_1 C26_1 C25_1 -1.1(4) . . . . ?
C27_1 C21_1 C26_1 C25_1 -179.7(2) . . . . ?
C11_1 N11_1 C28_1 C23_1 -173.1(3) . . . . ?
Cu1_1 N11_1 C28_1 C23_1 -0.4(4) . . . . ?
C24_1 C23_1 C28_1 N11_1 177.6(3) . . . . ?
C22_1 C23_1 C28_1 N11_1 -1.8(4) . . . . ?
C36_1 C31_1 C37_1 O38_1 -3.7(4) . . . . ?
C32_1 C31_1 C37_1 O38_1 176.5(3) . . . . ?
C36_1 C31_1 C37_1 O37_1 175.5(2) . . . . ?
C32_1 C31_1 C37_1 O37_1 -4.3(4) . . . . ?
C36_1 C31_1 C32_1 O32_1 -179.9(2) . . . . ?
C37_1 C31_1 C32_1 O32_1 -0.2(4) . . . . ?
C36_1 C31_1 C32_1 C33_1 0.4(4) . . . . ?
C37_1 C31_1 C32_1 C33_1 -179.8(2) . . . . ?
C31_1 C32_1 O32_1 Cu1_1 169.21(18) . . . . ?
C33_1 C32_1 O32_1 Cu1_1 -11.1(4) . . . . ?
O22_1 Cu1_1 O32_1 C32_1 -164.1(2) . . . . ?
N12_1 Cu1_1 O32_1 C32_1 18.5(2) . . . . ?
O32_1 C32_1 C33_1 C34_1 179.3(2) . . . . ?
C31_1 C32_1 C33_1 C34_1 -1.1(4) . . . . ?
O32_1 C32_1 C33_1 C38_1 -4.9(4) . . . . ?
C31_1 C32_1 C33_1 C38_1 174.8(2) . . . . ?
C32_1 C33_1 C34_1 C35_1 0.6(4) . . . . ?
C38_1 C33_1 C34_1 C35_1 -175.6(3) . . . . ?
C33_1 C34_1 C35_1 C36_1 0.6(4) . . . . ?
C34_1 C35_1 C36_1 C31_1 -1.3(4) . . . . ?
C32_1 C31_1 C36_1 C35_1 0.8(4) . . . . ?
C37_1 C31_1 C36_1 C35_1 -179.0(2) . . . . ?
C12_1 N12_1 C38_1 C33_1 -173.3(2) . . . . ?
Cu1_1 N12_1 C38_1 C33_1 7.5(4) . . . . ?
C34_1 C33_1 C38_1 N12_1 -177.2(3) . . . . ?
C32_1 C33_1 C38_1 N12_1 6.8(4) . . . . ?
C16_2 C11_2 N11_2 C28_2 -15.9(4) . . . . ?
C12_2 C11_2 N11_2 C28_2 -140.7(3) . . . . ?
C16_2 C11_2 N11_2 Cu2_2 164.8(2) . . . . ?
C12_2 C11_2 N11_2 Cu2_2 40.0(2) . . . . ?
O22_2 Cu2_2 N11_2 C28_2 -12.6(2) . . . . ?
N12_2 Cu2_2 N11_2 C28_2 162.2(3) . . . . ?
O22_2 Cu2_2 N11_2 C11_2 166.64(18) . . . . ?
N12_2 Cu2_2 N11_2 C11_2 -18.55(18) . . . . ?
N11_2 C11_2 C12_2 N12_2 -45.7(3) . . . . ?
C16_2 C11_2 C12_2 N12_2 -173.1(2) . . . . ?
N11_2 C11_2 C12_2 C13_2 -172.8(2) . . . . ?
C16_2 C11_2 C12_2 C13_2 59.7(3) . . . . ?
C11_2 C12_2 N12_2 C38_2 -153.3(2) . . . . ?
C13_2 C12_2 N12_2 C38_2 -29.4(4) . . . . ?
C11_2 C12_2 N12_2 Cu2_2 31.6(2) . . . . ?
C13_2 C12_2 N12_2 Cu2_2 155.45(19) . . . . ?
O32_2 Cu2_2 N12_2 C38_2 1.0(2) . . . . ?
N11_2 Cu2_2 N12_2 C38_2 177.1(2) . . . . ?
O32_2 Cu2_2 N12_2 C12_2 175.85(17) . . . . ?
N11_2 Cu2_2 N12_2 C12_2 -8.01(17) . . . . ?
N12_2 C12_2 C13_2 C14_2 179.7(2) . . . . ?
C11_2 C12_2 C13_2 C14_2 -58.3(3) . . . . ?
C12_2 C13_2 C14_2 C15_2 56.3(3) . . . . ?
C13_2 C14_2 C15_2 C16_2 -54.9(4) . . . . ?
N11_2 C11_2 C16_2 C15_2 -178.8(2) . . . . ?
C12_2 C11_2 C16_2 C15_2 -56.3(3) . . . . ?
C14_2 C15_2 C16_2 C11_2 53.7(3) . . . . ?
C26_2 C21_2 C27_2 O28_2 4.0(4) . . . . ?
C22_2 C21_2 C27_2 O28_2 -177.1(3) . . . . ?
C26_2 C21_2 C27_2 O27_2 -175.9(2) . . . . ?
C22_2 C21_2 C27_2 O27_2 3.0(4) . . . . ?
C26_2 C21_2 C22_2 O22_2 179.1(2) . . . . ?
C27_2 C21_2 C22_2 O22_2 0.3(4) . . . . ?
C26_2 C21_2 C22_2 C23_2 -0.2(4) . . . . ?
C27_2 C21_2 C22_2 C23_2 -179.0(3) . . . . ?
C21_2 C22_2 O22_2 Cu2_2 169.44(19) . . . . ?
C23_2 C22_2 O22_2 Cu2_2 -11.3(4) . . . . ?
O32_2 Cu2_2 O22_2 C22_2 -167.1(2) . . . . ?
N11_2 Cu2_2 O22_2 C22_2 16.6(2) . . . . ?
O22_2 C22_2 C23_2 C24_2 -179.4(3) . . . . ?
C21_2 C22_2 C23_2 C24_2 -0.1(4) . . . . ?
O22_2 C22_2 C23_2 C28_2 -3.7(4) . . . . ?
C21_2 C22_2 C23_2 C28_2 175.6(3) . . . . ?
C22_2 C23_2 C24_2 C25_2 0.4(4) . . . . ?
C28_2 C23_2 C24_2 C25_2 -175.6(3) . . . . ?
C23_2 C24_2 C25_2 C26_2 -0.4(4) . . . . ?
C24_2 C25_2 C26_2 C21_2 0.1(4) . . . . ?
C22_2 C21_2 C26_2 C25_2 0.2(4) . . . . ?
C27_2 C21_2 C26_2 C25_2 179.1(3) . . . . ?
C11_2 N11_2 C28_2 C23_2 -175.7(3) . . . . ?
Cu2_2 N11_2 C28_2 C23_2 3.4(4) . . . . ?
C24_2 C23_2 C28_2 N11_2 -176.5(3) . . . . ?
C22_2 C23_2 C28_2 N11_2 7.8(5) . . . . ?
C36_2 C31_2 C37_2 O38_2 4.7(4) . . . . ?
C32_2 C31_2 C37_2 O38_2 -175.8(3) . . . . ?
C36_2 C31_2 C37_2 O37_2 -174.3(2) . . . . ?
C32_2 C31_2 C37_2 O37_2 5.2(4) . . . . ?
C36_2 C31_2 C32_2 O32_2 -179.3(2) . . . . ?
C37_2 C31_2 C32_2 O32_2 1.2(4) . . . . ?
C36_2 C31_2 C32_2 C33_2 1.1(4) . . . . ?
C37_2 C31_2 C32_2 C33_2 -178.4(2) . . . . ?
C33_2 C32_2 O32_2 Cu2_2 2.7(4) . . . . ?
C31_2 C32_2 O32_2 Cu2_2 -176.89(17) . . . . ?
O22_2 Cu2_2 O32_2 C32_2 172.8(2) . . . . ?
N12_2 Cu2_2 O32_2 C32_2 -2.2(2) . . . . ?
O32_2 C32_2 C33_2 C34_2 -179.4(2) . . . . ?
C31_2 C32_2 C33_2 C34_2 0.2(4) . . . . ?
O32_2 C32_2 C33_2 C38_2 -1.5(4) . . . . ?
C31_2 C32_2 C33_2 C38_2 178.1(2) . . . . ?
C32_2 C33_2 C34_2 C35_2 -1.0(4) . . . . ?
C38_2 C33_2 C34_2 C35_2 -179.0(3) . . . . ?
C33_2 C34_2 C35_2 C36_2 0.5(4) . . . . ?
C34_2 C35_2 C36_2 C31_2 0.8(4) . . . . ?
C32_2 C31_2 C36_2 C35_2 -1.6(4) . . . . ?
C37_2 C31_2 C36_2 C35_2 177.9(3) . . . . ?
C12_2 N12_2 C38_2 C33_2 -174.7(2) . . . . ?
Cu2_2 N12_2 C38_2 C33_2 -0.3(4) . . . . ?
C34_2 C33_2 C38_2 N12_2 178.3(3) . . . . ?
C32_2 C33_2 C38_2 N12_2 0.3(4) . . . . ?
